data_4038509
loop_
_publ_author_name
'Gao, Shenghua'
'Gao, Xuezhi'
'Wu, Zenong'
'Li, Houyong'
'Yang, Zhezhou'
'Zhang, Fuli'

_publ_section_title
;
 Process for (<i>S</i>)-Ketamine and (<i>S</i>)-Norketamine via Resolution
 Combined with Racemization.
;
_journal_issue 13
_journal_name_full 'The Journal of organic chemistry'
_journal_page_first 8656
_journal_page_last 8664
_journal_paper_doi 10.1021/acs.joc.0c01090
_journal_volume 85
_journal_year 2020
_chemical_absolute_configuration ad
_chemical_formula_sum 'C13 H17 Cl2 N O'
_chemical_formula_weight 274.17
_space_group_crystal_system monoclinic
_space_group_IT_number 4
_space_group_name_Hall 'P 2yb'
_space_group_name_H-M_alt 'P 1 21 1'
_atom_sites_solution_hydrogens geom
_audit_creation_method SHELXL-2013
_cell_angle_alpha 90
_cell_angle_beta 101.2450(10)
_cell_angle_gamma 90
_cell_formula_units_Z 2
_cell_length_a 8.5612(3)
_cell_length_b 7.1443(2)
_cell_length_c 11.3370(3)
_cell_measurement_reflns_used 9894
_cell_measurement_temperature 293(2)
_cell_measurement_theta_max 54.993
_cell_measurement_theta_min 4.851
_cell_volume 680.10(4)
_computing_cell_refinement 'Bruker SAINT'
_computing_data_collection 'Bruker APEX2'
_computing_data_reduction 'Bruker SAINT'
_computing_molecular_graphics 'Bruker SHELXTL'
_computing_publication_material 'Bruker SHELXTL'
_computing_structure_refinement 'SHELXL-2013 (Sheldrick, 2013)'
_computing_structure_solution 'SHELXS-97 (Sheldrick 2008)'
_diffrn_ambient_temperature 293(2)
_diffrn_measured_fraction_theta_full 0.979
_diffrn_measured_fraction_theta_max 0.981
_diffrn_measurement_device_type 'Bruker APEX-II CCD'
_diffrn_measurement_method '\f and \w scans'
_diffrn_radiation_type MoK\a
_diffrn_radiation_wavelength 0.71073
_diffrn_reflns_av_R_equivalents 0.0411
_diffrn_reflns_av_unetI/netI 0.0303
_diffrn_reflns_Laue_measured_fraction_full 0.979
_diffrn_reflns_Laue_measured_fraction_max 0.981
_diffrn_reflns_limit_h_max 10
_diffrn_reflns_limit_h_min -10
_diffrn_reflns_limit_k_max 8
_diffrn_reflns_limit_k_min -8
_diffrn_reflns_limit_l_max 13
_diffrn_reflns_limit_l_min -13
_diffrn_reflns_number 12148
_diffrn_reflns_point_group_measured_fraction_full 0.982
_diffrn_reflns_point_group_measured_fraction_max 0.983
_diffrn_reflns_theta_full 25.242
_diffrn_reflns_theta_max 25.994
_diffrn_reflns_theta_min 2.426
_exptl_absorpt_coefficient_mu 0.461
_exptl_absorpt_correction_T_max 0.7456
_exptl_absorpt_correction_T_min 0.6127
_exptl_absorpt_correction_type multi-scan
_exptl_absorpt_process_details sadabs
_exptl_crystal_colour colorless
_exptl_crystal_density_diffrn 1.339
_exptl_crystal_description prismatic
_exptl_crystal_F_000 288
_exptl_crystal_size_max 0.180
_exptl_crystal_size_mid 0.150
_exptl_crystal_size_min 0.120
_refine_diff_density_max 0.185
_refine_diff_density_min -0.253
_refine_diff_density_rms 0.028
_refine_ls_abs_structure_details
; 
 Flack x determined using 1159 quotients [(I+)-(I-)]/[(I+)+(I-)] 
 (Parsons and Flack (2004), Acta Cryst. A60, s61). 
;
_refine_ls_abs_structure_Flack -0.01(3)
_refine_ls_extinction_method none
_refine_ls_goodness_of_fit_ref 1.049
_refine_ls_hydrogen_treatment constr
_refine_ls_matrix_type full
_refine_ls_number_parameters 155
_refine_ls_number_reflns 2620
_refine_ls_number_restraints 1
_refine_ls_restrained_S_all 1.049
_refine_ls_R_factor_all 0.0285
_refine_ls_R_factor_gt 0.0279
_refine_ls_shift/su_max 0.000
_refine_ls_shift/su_mean 0.000
_refine_ls_structure_factor_coef Fsqd
_refine_ls_weighting_details 'w=1/[\s^2^(Fo^2^)+(0.0308P)^2^+0.1337P] where P=(Fo^2^+2Fc^2^)/3'
_refine_ls_weighting_scheme calc
_refine_ls_wR_factor_gt 0.0709
_refine_ls_wR_factor_ref 0.0714
_reflns_Friedel_coverage 0.850
_reflns_Friedel_fraction_full 0.986
_reflns_Friedel_fraction_max 0.987
_reflns_number_gt 2569
_reflns_number_total 2620
_reflns_threshold_expression 'I > 2\s(I)'
_cod_data_source_file jo0c01090_si_003.cif
_cod_data_source_block mo_d8v19704_0m
_cod_depositor_comments 'Adding full bibliography for 4038508--4038509.cif.'
_cod_original_sg_symbol_H-M 'P 21'
_cod_database_code 4038509
_shelx_space_group_comment
; 
The symmetry employed for this shelxl refinement is uniquely defined 
by the following loop, which should always be used as a source of 
symmetry information in preference to the above space-group names. 
They are only intended as comments. 
;
_shelx_estimated_absorpt_t_min 0.922
_shelx_estimated_absorpt_t_max 0.947
_shelxl_version_number 2013-4

loop_
_space_group_symop_operation_xyz
'x, y, z'
'-x, y+1/2, -z'

loop_
_atom_site_label
_atom_site_type_symbol
_atom_site_fract_x
_atom_site_fract_y
_atom_site_fract_z
_atom_site_U_iso_or_equiv
_atom_site_adp_type
_atom_site_occupancy
_atom_site_site_symmetry_order
_atom_site_calc_flag
_atom_site_refinement_flags_posn
_atom_site_refinement_flags_adp
_atom_site_refinement_flags_occupancy
_atom_site_disorder_assembly
_atom_site_disorder_group
Cl1 Cl 0.66700(11) 0.19220(10) 0.12632(7) 0.0652(2) Uani 1 1 d . . . . .
O1 O 0.6301(2) 0.2876(3) 0.39841(18) 0.0553(5) Uani 1 1 d . . . . .
N1 N 0.8929(2) 0.4548(3) 0.37596(16) 0.0333(4) Uani 1 1 d . . . . .
H1A H 0.8872 0.4632 0.4604 0.040 Uiso 1 1 calc R U . . .
H1B H 0.8956 0.3229 0.3560 0.040 Uiso 1 1 calc R U . . .
C1 C 0.7328(3) 0.4107(4) 0.0889(2) 0.0416(6) Uani 1 1 d . . . . .
C2 C 0.7583(4) 0.4318(6) -0.0273(2) 0.0589(8) Uani 1 1 d . . . . .
H2 H 0.7405 0.3316 -0.0806 0.071 Uiso 1 1 calc R U . . .
C3 C 0.8097(4) 0.5998(6) -0.0640(3) 0.0668(11) Uani 1 1 d . . . . .
H3 H 0.8269 0.6138 -0.1420 0.080 Uiso 1 1 calc R U . . .
C4 C 0.8354(4) 0.7464(5) 0.0144(3) 0.0605(9) Uani 1 1 d . . . . .
H4 H 0.8700 0.8606 -0.0105 0.073 Uiso 1 1 calc R U . . .
C5 C 0.8105(3) 0.7265(4) 0.1309(2) 0.0442(6) Uani 1 1 d . . . . .
H5 H 0.8287 0.8279 0.1832 0.053 Uiso 1 1 calc R U . . .
C6 C 0.7585(2) 0.5571(4) 0.17119(18) 0.0332(4) Uani 1 1 d . . . . .
C7 C 0.7421(2) 0.5384(3) 0.30300(18) 0.0315(4) Uani 1 1 d . . . . .
C8 C 0.7090(3) 0.7266(3) 0.3613(2) 0.0365(5) Uani 1 1 d . . . . .
H8A H 0.7157 0.7079 0.4469 0.044 Uiso 1 1 calc R U . . .
H8B H 0.7903 0.8164 0.3511 0.044 Uiso 1 1 calc R U . . .
C9 C 0.5456(3) 0.8060(4) 0.3067(2) 0.0442(6) Uani 1 1 d . . . . .
H9A H 0.5408 0.8319 0.2221 0.053 Uiso 1 1 calc R U . . .
H9B H 0.5300 0.9230 0.3462 0.053 Uiso 1 1 calc R U . . .
C10 C 0.4131(3) 0.6698(4) 0.3201(2) 0.0482(6) Uani 1 1 d . . . . .
H10A H 0.4092 0.6558 0.4046 0.058 Uiso 1 1 calc R U . . .
H10B H 0.3115 0.7195 0.2792 0.058 Uiso 1 1 calc R U . . .
C11 C 0.4410(3) 0.4794(4) 0.2674(3) 0.0491(7) Uani 1 1 d . . . . .
H11A H 0.3613 0.3909 0.2826 0.059 Uiso 1 1 calc R U . . .
H11B H 0.4332 0.4897 0.1811 0.059 Uiso 1 1 calc R U . . .
C12 C 0.6049(3) 0.4126(4) 0.3258(2) 0.0387(5) Uani 1 1 d . . . . .
C13 C 1.0455(3) 0.5411(5) 0.3595(2) 0.0440(6) Uani 1 1 d . . . . .
H13A H 1.0643 0.5110 0.2809 0.066 Uiso 1 1 calc R U . . .
H13B H 1.1313 0.4935 0.4194 0.066 Uiso 1 1 calc R U . . .
H13C H 1.0393 0.6745 0.3676 0.066 Uiso 1 1 calc R U . . .
Cl2 Cl 0.94720(7) 0.56087(8) 0.64732(5) 0.04359(17) Uani 1 1 d . . . . .

loop_
_atom_site_aniso_label
_atom_site_aniso_U_11
_atom_site_aniso_U_22
_atom_site_aniso_U_33
_atom_site_aniso_U_23
_atom_site_aniso_U_13
_atom_site_aniso_U_12
Cl1 0.0893(6) 0.0419(4) 0.0619(4) -0.0153(3) 0.0085(4) -0.0082(4)
O1 0.0640(13) 0.0509(12) 0.0528(11) 0.0131(10) 0.0157(9) -0.0126(10)
N1 0.0364(10) 0.0325(10) 0.0302(9) 0.0016(8) 0.0047(8) -0.0011(8)
C1 0.0424(13) 0.0453(15) 0.0352(12) -0.0046(11) 0.0030(10) 0.0052(11)
C2 0.0624(18) 0.081(2) 0.0317(13) -0.0125(14) 0.0058(12) 0.0138(17)
C3 0.0648(19) 0.105(3) 0.0334(14) 0.0117(16) 0.0169(13) 0.0185(19)
C4 0.0617(18) 0.077(2) 0.0455(16) 0.0233(15) 0.0182(13) -0.0011(16)
C5 0.0473(14) 0.0480(15) 0.0377(12) 0.0040(11) 0.0094(10) -0.0056(12)
C6 0.0317(10) 0.0399(11) 0.0276(10) 0.0002(10) 0.0047(8) -0.0009(11)
C7 0.0334(10) 0.0330(11) 0.0274(10) -0.0001(10) 0.0043(8) -0.0022(10)
C8 0.0401(12) 0.0364(12) 0.0323(11) -0.0041(10) 0.0055(9) -0.0020(10)
C9 0.0446(13) 0.0433(14) 0.0448(13) -0.0012(12) 0.0091(10) 0.0044(12)
C10 0.0395(13) 0.0616(18) 0.0452(14) 0.0019(13) 0.0122(11) 0.0027(13)
C11 0.0374(13) 0.0612(17) 0.0489(15) -0.0026(13) 0.0091(11) -0.0118(12)
C12 0.0429(13) 0.0409(13) 0.0334(12) -0.0044(10) 0.0106(10) -0.0102(11)
C13 0.0347(11) 0.0468(15) 0.0502(14) 0.0042(13) 0.0071(10) -0.0023(11)
Cl2 0.0559(3) 0.0403(3) 0.0334(3) 0.0015(3) 0.0058(2) 0.0003(3)

loop_
_atom_type_symbol
_atom_type_description
_atom_type_scat_dispersion_real
_atom_type_scat_dispersion_imag
_atom_type_scat_source
C C 0.0033 0.0016 'International Tables Vol C Tables 4.2.6.8 and 6.1.1.4'
H H 0.0000 0.0000 'International Tables Vol C Tables 4.2.6.8 and 6.1.1.4'
Cl Cl 0.1484 0.1585 'International Tables Vol C Tables 4.2.6.8 and 6.1.1.4'
N N 0.0061 0.0033 'International Tables Vol C Tables 4.2.6.8 and 6.1.1.4'
O O 0.0106 0.0060 'International Tables Vol C Tables 4.2.6.8 and 6.1.1.4'

loop_
_geom_angle_atom_site_label_1
_geom_angle_atom_site_label_2
_geom_angle_atom_site_label_3
_geom_angle
_geom_angle_site_symmetry_1
_geom_angle_site_symmetry_3
_geom_angle_publ_flag
C13 N1 C7 116.34(19) . . ?
C13 N1 H1A 108.2 . . ?
C7 N1 H1A 108.2 . . ?
C13 N1 H1B 108.2 . . ?
C7 N1 H1B 108.2 . . ?
H1A N1 H1B 107.4 . . ?
C2 C1 C6 121.5(3) . . ?
C2 C1 Cl1 116.6(2) . . ?
C6 C1 Cl1 121.86(19) . . ?
C3 C2 C1 120.2(3) . . ?
C3 C2 H2 119.9 . . ?
C1 C2 H2 119.9 . . ?
C4 C3 C2 119.7(3) . . ?
C4 C3 H3 120.2 . . ?
C2 C3 H3 120.2 . . ?
C3 C4 C5 120.5(3) . . ?
C3 C4 H4 119.8 . . ?
C5 C4 H4 119.8 . . ?
C4 C5 C6 121.2(3) . . ?
C4 C5 H5 119.4 . . ?
C6 C5 H5 119.4 . . ?
C1 C6 C5 116.8(2) . . ?
C1 C6 C7 123.8(2) . . ?
C5 C6 C7 119.3(2) . . ?
N1 C7 C6 109.64(16) . . ?
N1 C7 C12 105.96(18) . . ?
C6 C7 C12 115.58(18) . . ?
N1 C7 C8 108.47(17) . . ?
C6 C7 C8 113.6(2) . . ?
C12 C7 C8 103.08(18) . . ?
C9 C8 C7 112.29(19) . . ?
C9 C8 H8A 109.1 . . ?
C7 C8 H8A 109.1 . . ?
C9 C8 H8B 109.1 . . ?
C7 C8 H8B 109.1 . . ?
H8A C8 H8B 107.9 . . ?
C8 C9 C10 111.3(2) . . ?
C8 C9 H9A 109.4 . . ?
C10 C9 H9A 109.4 . . ?
C8 C9 H9B 109.4 . . ?
C10 C9 H9B 109.4 . . ?
H9A C9 H9B 108.0 . . ?
C11 C10 C9 110.7(2) . . ?
C11 C10 H10A 109.5 . . ?
C9 C10 H10A 109.5 . . ?
C11 C10 H10B 109.5 . . ?
C9 C10 H10B 109.5 . . ?
H10A C10 H10B 108.1 . . ?
C12 C11 C10 108.3(2) . . ?
C12 C11 H11A 110.0 . . ?
C10 C11 H11A 110.0 . . ?
C12 C11 H11B 110.0 . . ?
C10 C11 H11B 110.0 . . ?
H11A C11 H11B 108.4 . . ?
O1 C12 C11 124.2(2) . . ?
O1 C12 C7 120.4(2) . . ?
C11 C12 C7 114.6(2) . . ?
N1 C13 H13A 109.5 . . ?
N1 C13 H13B 109.5 . . ?
H13A C13 H13B 109.5 . . ?
N1 C13 H13C 109.5 . . ?
H13A C13 H13C 109.5 . . ?
H13B C13 H13C 109.5 . . ?

loop_
_geom_bond_atom_site_label_1
_geom_bond_atom_site_label_2
_geom_bond_distance
_geom_bond_site_symmetry_2
_geom_bond_publ_flag
Cl1 C1 1.740(3) . ?
O1 C12 1.205(3) . ?
N1 C13 1.489(3) . ?
N1 C7 1.514(3) . ?
N1 H1A 0.9700 . ?
N1 H1B 0.9700 . ?
C1 C2 1.385(4) . ?
C1 C6 1.390(4) . ?
C2 C3 1.371(5) . ?
C2 H2 0.9300 . ?
C3 C4 1.363(5) . ?
C3 H3 0.9300 . ?
C4 C5 1.386(4) . ?
C4 H4 0.9300 . ?
C5 C6 1.397(4) . ?
C5 H5 0.9300 . ?
C6 C7 1.534(3) . ?
C7 C12 1.540(3) . ?
C7 C8 1.548(3) . ?
C8 C9 1.524(3) . ?
C8 H8A 0.9700 . ?
C8 H8B 0.9700 . ?
C9 C10 1.524(4) . ?
C9 H9A 0.9700 . ?
C9 H9B 0.9700 . ?
C10 C11 1.523(4) . ?
C10 H10A 0.9700 . ?
C10 H10B 0.9700 . ?
C11 C12 1.508(4) . ?
C11 H11A 0.9700 . ?
C11 H11B 0.9700 . ?
C13 H13A 0.9600 . ?
C13 H13B 0.9600 . ?
C13 H13C 0.9600 . ?

loop_
_geom_hbond_atom_site_label_D
_geom_hbond_atom_site_label_H
_geom_hbond_atom_site_label_A
_geom_hbond_distance_DH
_geom_hbond_distance_HA
_geom_hbond_distance_DA
_geom_hbond_angle_DHA
_geom_hbond_site_symmetry_A
C13 H13C Cl2 0.96 2.77 3.715(3) 168.5 2_756
C8 H8B Cl2 0.97 2.84 3.807(3) 171.9 2_756
C8 H8A Cl2 0.97 2.90 3.673(2) 136.9 .
N1 H1B Cl2 0.97 2.31 3.163(2) 146.2 2_746
N1 H1A Cl2 0.97 2.19 3.1141(19) 157.7 .
N1 H1A Cl2 0.97 2.19 3.1141(19) 157.7 .
N1 H1B Cl2 0.97 2.31 3.163(2) 146.2 2_746
C8 H8A Cl2 0.97 2.90 3.673(2) 136.9 .
C8 H8B Cl2 0.97 2.84 3.807(3) 171.9 2_756
C13 H13C Cl2 0.96 2.77 3.715(3) 168.5 2_756

loop_
_geom_torsion_atom_site_label_1
_geom_torsion_atom_site_label_2
_geom_torsion_atom_site_label_3
_geom_torsion_atom_site_label_4
_geom_torsion
_geom_torsion_site_symmetry_1
_geom_torsion_site_symmetry_2
_geom_torsion_site_symmetry_3
_geom_torsion_site_symmetry_4
_geom_torsion_publ_flag
C6 C1 C2 C3 -0.1(4) . . . . ?
Cl1 C1 C2 C3 179.8(2) . . . . ?
C1 C2 C3 C4 -0.1(5) . . . . ?
C2 C3 C4 C5 0.2(5) . . . . ?
C3 C4 C5 C6 -0.1(5) . . . . ?
C2 C1 C6 C5 0.3(4) . . . . ?
Cl1 C1 C6 C5 -179.65(18) . . . . ?
C2 C1 C6 C7 -176.1(2) . . . . ?
Cl1 C1 C6 C7 4.0(3) . . . . ?
C4 C5 C6 C1 -0.2(4) . . . . ?
C4 C5 C6 C7 176.4(2) . . . . ?
C13 N1 C7 C6 48.7(3) . . . . ?
C13 N1 C7 C12 174.1(2) . . . . ?
C13 N1 C7 C8 -75.8(2) . . . . ?
C1 C6 C7 N1 81.9(3) . . . . ?
C5 C6 C7 N1 -94.5(3) . . . . ?
C1 C6 C7 C12 -37.8(3) . . . . ?
C5 C6 C7 C12 145.9(2) . . . . ?
C1 C6 C7 C8 -156.6(2) . . . . ?
C5 C6 C7 C8 27.1(3) . . . . ?
N1 C7 C8 C9 -170.64(19) . . . . ?
C6 C7 C8 C9 67.2(3) . . . . ?
C12 C7 C8 C9 -58.6(2) . . . . ?
C7 C8 C9 C10 58.7(3) . . . . ?
C8 C9 C10 C11 -54.7(3) . . . . ?
C9 C10 C11 C12 54.8(3) . . . . ?
C10 C11 C12 O1 107.6(3) . . . . ?
C10 C11 C12 C7 -62.2(3) . . . . ?
N1 C7 C12 O1 5.9(3) . . . . ?
C6 C7 C12 O1 127.5(2) . . . . ?
C8 C7 C12 O1 -108.0(3) . . . . ?
N1 C7 C12 C11 176.04(19) . . . . ?
C6 C7 C12 C11 -62.3(3) . . . . ?
C8 C7 C12 C11 62.2(2) . . . . ?
